data_1574681
loop_
_publ_author_name
'Li, Anze'
'Zhao, Zihao'
'Yang, Guangxin'
'Zhang, Qiang'
'Chen, Xiang'
'Yuan, Wang Zhang'

_publ_section_title
;
 Polymorphism and phase transformation tuned luminescence and mechanistic
 insights in nonconventional luminophores
;
_journal_issue 25
_journal_name_full 'Chemical Science'
_journal_page_first 11530
_journal_page_last 11538
_journal_paper_doi 10.1039/D5SC02250A
_journal_volume 16
_journal_year 2025
_chemical_formula_moiety 'C16 H38 N2, 2(C2 H3 N), 2(I)'
_chemical_formula_sum 'C20 H44 I2 N4'
_chemical_formula_weight 594.39
_chemical_name_systematic 10-I-MeCN
_space_group_crystal_system triclinic
_space_group_IT_number 2
_space_group_name_Hall '-P 1'
_space_group_name_H-M_alt 'P -1'
_atom_sites_solution_hydrogens geom
_audit_creation_method SHELXL-2019/1
_audit_update_record
;
2025-02-12 deposited with the CCDC.	2025-05-20 downloaded from the CCDC.
;
_cell_angle_alpha 66.333(3)
_cell_angle_beta 86.755(2)
_cell_angle_gamma 85.466(2)
_cell_formula_units_Z 1
_cell_length_a 7.1074(4)
_cell_length_b 9.9391(6)
_cell_length_c 10.6725(7)
_cell_measurement_reflns_used 7116
_cell_measurement_temperature 173(2)
_cell_measurement_theta_max 25.65
_cell_measurement_theta_min 2.24
_cell_volume 688.09(7)
_computing_structure_refinement 'SHELXL-2019/1 (Sheldrick, 2019)'
_diffrn_ambient_temperature 173(2)
_diffrn_measured_fraction_theta_full 1.000
_diffrn_measured_fraction_theta_max 0.994
_diffrn_measurement_device_type 'Bruker D8 VENTURE'
_diffrn_measurement_method '\f and \w scans'
_diffrn_radiation_type MoK\a
_diffrn_radiation_wavelength 0.71073
_diffrn_reflns_av_R_equivalents 0.0825
_diffrn_reflns_av_unetI/netI 0.0367
_diffrn_reflns_Laue_measured_fraction_full 1.000
_diffrn_reflns_Laue_measured_fraction_max 0.994
_diffrn_reflns_limit_h_max 8
_diffrn_reflns_limit_h_min -8
_diffrn_reflns_limit_k_max 12
_diffrn_reflns_limit_k_min -12
_diffrn_reflns_limit_l_max 13
_diffrn_reflns_limit_l_min -13
_diffrn_reflns_number 25680
_diffrn_reflns_point_group_measured_fraction_full 1.000
_diffrn_reflns_point_group_measured_fraction_max 0.994
_diffrn_reflns_theta_full 25.242
_diffrn_reflns_theta_max 26.103
_diffrn_reflns_theta_min 2.084
_exptl_absorpt_coefficient_mu 2.296
_exptl_absorpt_correction_T_max 0.7453
_exptl_absorpt_correction_T_min 0.6864
_exptl_absorpt_correction_type multi-scan
_exptl_absorpt_process_details
;
SADABS-2016/2 - Bruker AXS area detector scaling and absorption correction
;
_exptl_crystal_colour colourless
_exptl_crystal_density_diffrn 1.434
_exptl_crystal_description block
_exptl_crystal_F_000 298
_exptl_crystal_size_max 0.160
_exptl_crystal_size_mid 0.150
_exptl_crystal_size_min 0.140
_refine_diff_density_max 0.374
_refine_diff_density_min -0.367
_refine_diff_density_rms 0.081
_refine_ls_extinction_method none
_refine_ls_goodness_of_fit_ref 1.019
_refine_ls_hydrogen_treatment constr
_refine_ls_matrix_type full
_refine_ls_number_parameters 122
_refine_ls_number_reflns 2731
_refine_ls_number_restraints 0
_refine_ls_restrained_S_all 1.019
_refine_ls_R_factor_all 0.0303
_refine_ls_R_factor_gt 0.0246
_refine_ls_shift/su_max 0.001
_refine_ls_shift/su_mean 0.000
_refine_ls_structure_factor_coef Fsqd
_refine_ls_weighting_details 'w=1/[\s^2^(Fo^2^)+(0.0228P)^2^+0.3357P] where P=(Fo^2^+2Fc^2^)/3'
_refine_ls_weighting_scheme calc
_refine_ls_wR_factor_gt 0.0524
_refine_ls_wR_factor_ref 0.0571
_reflns_Friedel_coverage 0.000
_reflns_number_gt 2458
_reflns_number_total 2731
_reflns_threshold_expression 'I > 2\s(I)'
_cod_data_source_file d5sc02250a2.cif
_cod_data_source_block t_a_CCDC1
_cod_depositor_comments 'Adding full bibliography for 1574679--1574685.cif.'
_cod_database_code 1574681
_shelx_shelxl_version_number 2019/1
_shelx_space_group_comment
;
The symmetry employed for this shelxl refinement is uniquely defined
by the following loop, which should always be used as a source of
symmetry information in preference to the above space-group names.
They are only intended as comments.
;
_shelx_estimated_absorpt_t_min 0.710
_shelx_estimated_absorpt_t_max 0.739

loop_
_space_group_symop_operation_xyz
'x, y, z'
'-x, -y, -z'

loop_
_atom_site_label
_atom_site_type_symbol
_atom_site_fract_x
_atom_site_fract_y
_atom_site_fract_z
_atom_site_U_iso_or_equiv
_atom_site_adp_type
_atom_site_occupancy
_atom_site_site_symmetry_order
_atom_site_calc_flag
_atom_site_refinement_flags_posn
_atom_site_refinement_flags_adp
_atom_site_refinement_flags_occupancy
_atom_site_disorder_assembly
_atom_site_disorder_group
I1 I 0.77219(3) 0.23338(2) 0.09007(2) 0.03512(8) Uani 1 1 d . . . . .
N1 N 0.7320(3) 0.7265(3) 0.1846(2) 0.0271(5) Uani 1 1 d . . . . .
N2 N 0.7672(5) 0.5644(4) 0.5916(3) 0.0619(9) Uani 1 1 d . . . . .
C1 C 0.5573(4) 0.7142(3) 0.2752(3) 0.0308(6) Uani 1 1 d . . . . .
H1A H 0.452423 0.688787 0.233041 0.037 Uiso 1 1 calc R U . . .
H1B H 0.580902 0.631302 0.364426 0.037 Uiso 1 1 calc R U . . .
C5 C 0.0495(4) 0.9310(3) 0.4977(3) 0.0369(7) Uani 1 1 d . . . . .
H5A H 0.084351 0.863794 0.591881 0.044 Uiso 1 1 calc R U . . .
H5B H -0.040192 0.881050 0.465691 0.044 Uiso 1 1 calc R U . . .
C6 C 0.8996(4) 0.7544(4) 0.2474(3) 0.0363(7) Uani 1 1 d . . . . .
H6A H 1.012856 0.753671 0.190756 0.054 Uiso 1 1 calc R U . . .
H6B H 0.915951 0.677389 0.339474 0.054 Uiso 1 1 calc R U . . .
H6C H 0.879954 0.850560 0.253068 0.054 Uiso 1 1 calc R U . . .
C7 C 0.7676(5) 0.5834(4) 0.1687(4) 0.0431(8) Uani 1 1 d . . . . .
H7A H 0.880270 0.588132 0.110068 0.065 Uiso 1 1 calc R U . . .
H7B H 0.658482 0.565172 0.126750 0.065 Uiso 1 1 calc R U . . .
H7C H 0.787211 0.503337 0.258739 0.065 Uiso 1 1 calc R U . . .
C8 C 0.7048(4) 0.8474(3) 0.0460(3) 0.0326(6) Uani 1 1 d . . . . .
H8A H 0.815622 0.847270 -0.012881 0.049 Uiso 1 1 calc R U . . .
H8B H 0.688553 0.942261 0.054507 0.049 Uiso 1 1 calc R U . . .
H8C H 0.592259 0.831940 0.005629 0.049 Uiso 1 1 calc R U . . .
C9 C 0.7559(4) 0.5982(4) 0.6815(4) 0.0398(7) Uani 1 1 d . . . . .
C10 C 0.7420(5) 0.6373(4) 0.7984(4) 0.0460(8) Uani 1 1 d . . . . .
H10A H 0.853227 0.689221 0.799432 0.069 Uiso 1 1 calc R U . . .
H10B H 0.735603 0.547869 0.882601 0.069 Uiso 1 1 calc R U . . .
H10C H 0.627869 0.701455 0.792527 0.069 Uiso 1 1 calc R U . . .
C2 C 0.4936(4) 0.8493(3) 0.3015(3) 0.0378(7) Uani 1 1 d . . . . .
H2A H 0.461659 0.932023 0.213791 0.045 Uiso 1 1 calc R U . . .
H2B H 0.597568 0.877728 0.341927 0.045 Uiso 1 1 calc R U . . .
C3 C 0.3220(4) 0.8196(3) 0.3983(3) 0.0365(7) Uani 1 1 d . . . . .
H3A H 0.230345 0.769680 0.367824 0.044 Uiso 1 1 calc R U . . .
H3B H 0.361868 0.751544 0.490944 0.044 Uiso 1 1 calc R U . . .
C4 C 0.2247(4) 0.9562(3) 0.4067(3) 0.0374(7) Uani 1 1 d . . . . .
H4A H 0.190193 1.025764 0.313231 0.045 Uiso 1 1 calc R U . . .
H4B H 0.315470 1.003771 0.440384 0.045 Uiso 1 1 calc R U . . .

loop_
_atom_site_aniso_label
_atom_site_aniso_U_11
_atom_site_aniso_U_22
_atom_site_aniso_U_33
_atom_site_aniso_U_23
_atom_site_aniso_U_13
_atom_site_aniso_U_12
I1 0.02839(11) 0.03566(13) 0.04527(14) -0.02036(10) 0.00421(8) -0.00512(8)
N1 0.0232(11) 0.0310(13) 0.0304(13) -0.0163(11) 0.0022(9) 0.0003(9)
N2 0.080(2) 0.058(2) 0.0446(19) -0.0162(17) 0.0000(16) -0.0130(17)
C1 0.0226(14) 0.0355(16) 0.0371(17) -0.0181(14) 0.0063(11) -0.0032(11)
C5 0.0312(15) 0.0420(18) 0.0423(18) -0.0230(15) 0.0095(13) -0.0022(13)
C6 0.0237(14) 0.053(2) 0.0368(17) -0.0229(16) -0.0009(12) -0.0031(13)
C7 0.0420(18) 0.0363(18) 0.058(2) -0.0280(17) 0.0117(15) 0.0009(14)
C8 0.0277(14) 0.0390(17) 0.0320(16) -0.0162(14) 0.0007(11) 0.0019(12)
C9 0.0387(17) 0.0345(17) 0.0398(19) -0.0078(15) -0.0018(14) -0.0046(13)
C10 0.047(2) 0.0413(19) 0.049(2) -0.0180(17) 0.0047(15) -0.0034(15)
C2 0.0342(16) 0.0343(17) 0.0467(19) -0.0199(15) 0.0123(13) -0.0014(12)
C3 0.0303(15) 0.0397(17) 0.0426(18) -0.0210(15) 0.0089(13) -0.0020(13)
C4 0.0339(16) 0.0369(17) 0.0423(18) -0.0182(15) 0.0131(13) -0.0043(13)

loop_
_atom_type_symbol
_atom_type_description
_atom_type_scat_dispersion_real
_atom_type_scat_dispersion_imag
_atom_type_scat_source
C C 0.0033 0.0016 'International Tables Vol C Tables 4.2.6.8 and 6.1.1.4'
H H 0.0000 0.0000 'International Tables Vol C Tables 4.2.6.8 and 6.1.1.4'
I I -0.4742 1.8119 'International Tables Vol C Tables 4.2.6.8 and 6.1.1.4'
N N 0.0061 0.0033 'International Tables Vol C Tables 4.2.6.8 and 6.1.1.4'

loop_
_geom_angle_atom_site_label_1
_geom_angle_atom_site_label_2
_geom_angle_atom_site_label_3
_geom_angle
_geom_angle_site_symmetry_1
_geom_angle_site_symmetry_3
_geom_angle_publ_flag
C8 N1 C6 109.0(2) . . ?
C8 N1 C7 108.7(2) . . ?
C6 N1 C7 109.3(2) . . ?
C8 N1 C1 111.3(2) . . ?
C6 N1 C1 111.0(2) . . ?
C7 N1 C1 107.6(2) . . ?
C2 C1 N1 116.1(2) . . ?
C4 C5 C5 114.5(3) . 2_576 ?
N2 C9 C10 178.5(4) . . ?
C1 C2 C3 110.5(2) . . ?
C4 C3 C2 113.8(3) . . ?
C3 C4 C5 115.1(3) . . ?

loop_
_geom_bond_atom_site_label_1
_geom_bond_atom_site_label_2
_geom_bond_distance
_geom_bond_site_symmetry_2
_geom_bond_publ_flag
N1 C8 1.496(4) . ?
N1 C6 1.496(3) . ?
N1 C7 1.499(4) . ?
N1 C1 1.511(3) . ?
N2 C9 1.133(4) . ?
C1 C2 1.510(4) . ?
C5 C4 1.508(4) . ?
C5 C5 1.509(6) 2_576 ?
C9 C10 1.445(5) . ?
C2 C3 1.521(4) . ?
C3 C4 1.508(4) . ?

loop_
_geom_torsion_atom_site_label_1
_geom_torsion_atom_site_label_2
_geom_torsion_atom_site_label_3
_geom_torsion_atom_site_label_4
_geom_torsion
_geom_torsion_site_symmetry_1
_geom_torsion_site_symmetry_2
_geom_torsion_site_symmetry_3
_geom_torsion_site_symmetry_4
_geom_torsion_publ_flag
C8 N1 C1 C2 -59.6(3) . . . . ?
C6 N1 C1 C2 62.0(3) . . . . ?
C7 N1 C1 C2 -178.5(3) . . . . ?
N1 C1 C2 C3 -177.7(3) . . . . ?
C1 C2 C3 C4 -167.8(3) . . . . ?
C2 C3 C4 C5 177.7(3) . . . . ?
C5 C5 C4 C3 -178.4(4) 2_576 . . . ?
